data_1535703
loop_
_publ_author_name
'Hwang Seong-Ju'
'Iyer, R.G.'
'Kanatzidis, M.G.'

_publ_section_title
;
 Quaternary selenostannates Na(2-x) Ga(2-x) Sn(1+x) Se6 and A Ga Sn Se4
 (A= K, Rb, and Cs) through rapid cooling of melts. Kinetics versus
 thermodynamics in the polymorphism of A Ga Sn Se4
;
_journal_name_full 'Journal of Solid State Chemistry'
_journal_page_first 3640
_journal_page_last 3649
_journal_volume 177
_journal_year 2004
_chemical_formula_sum 'Ga8.3 K7.968 Se32 Sn7.7'
_chemical_name_systematic 'K7.968 (Ga8.3 Sn7.7 Se32)'
_space_group_IT_number 14
_symmetry_space_group_name_Hall '-P 2ybc'
_symmetry_space_group_name_H-M 'P 1 21/c 1'
_cell_angle_alpha 90
_cell_angle_beta 98.653
_cell_angle_gamma 90
_cell_formula_units_Z 1
_cell_length_a 7.49
_cell_length_b 12.578
_cell_length_c 18.306
_cell_volume 1704.964
_citation_journal_id_ASTM JSSCBI
_cod_data_source_file HwangSeong-Ju_JSSCBI_2004_1379.cif
_cod_data_source_block Ga8.3K7.968Se32Sn7.7
_cod_database_code 1535703

loop_
_symmetry_equiv_pos_as_xyz
x,y,z
-x,y+1/2,-z+1/2
-x,-y,-z
x,-y-1/2,z-1/2

loop_
_atom_site_label
_atom_site_type_symbol
_atom_site_fract_x
_atom_site_fract_y
_atom_site_fract_z
_atom_site_occupancy
_atom_site_U_iso_or_equiv
K1 K+1 0.76 0.9003 0.54725 0.992 0.0
Se5 Se-2 0.59673 0.84592 -0.02128 1 0.0
Ga4 Ga+3 0.02475 0.75196 0.34065 0.787 0.0
Ga2 Ga+3 0.29423 0.81857 0.01593 0.314 0.0
Ga1 Ga+3 0.25996 0.70584 0.17875 0.326 0.0
Se6 Se-2 0.04348 0.89396 -0.07191 1 0.0
Se4 Se-2 0.24963 0.62751 0.05081 1 0.0
Sn2 Sn+4 0.29423 0.81857 0.01593 0.686 0.0
Sn4 Sn+4 0.02475 0.75196 0.34065 0.213 0.0
Se1 Se-2 0.28109 0.87093 0.34693 1 0.0
Sn1 Sn+4 0.25996 0.70584 0.17875 0.674 0.0
Ga3 Ga+3 0.53879 0.75071 0.35909 0.647 0.0
Se8 Se-2 0.30006 0.89471 0.14261 1 0.0
Se2 Se-2 0.50963 0.61838 0.26024 1 0.0
Sn3 Sn+4 0.53879 0.75071 0.35909 0.353 0.0
Se7 Se-2 -0.03792 0.66939 0.21719 1 0.0
K2 K+1 0.2248 1.0692 -0.17413 1 0.0
Se3 Se-2 0.78634 0.87666 0.35598 1 0.0
